data_4035402
loop_
_publ_author_name
'Kinens, Artis'
'Balkaitis, Simonas'
'Suna, Edgars'

_publ_section_title
;
 Preparative-Scale Synthesis of Vedejs Chiral DMAP Catalysts.
;
_journal_issue 20
_journal_name_full 'The Journal of organic chemistry'
_journal_page_first 12449
_journal_page_last 12459
_journal_paper_doi 10.1021/acs.joc.8b01687
_journal_volume 83
_journal_year 2018
_chemical_formula_moiety 'C8 H18 Cl2 N2 O2 Zn'
_chemical_formula_sum 'C8 H18 Cl2 N2 O2 Zn'
_chemical_formula_weight 310.51
_space_group_IT_number 2
_space_group_name_Hall '-P 1'
_space_group_name_H-M_alt 'P -1'
_symmetry_cell_setting triclinic
_symmetry_space_group_name_H-M 'P -1'
_atom_sites_solution_hydrogens mixed
_atom_sites_solution_primary direct
_atom_sites_solution_secondary difmap
_audit_creation_method SHELXL
_cell_angle_alpha 90.660(2)
_cell_angle_beta 103.5388(18)
_cell_angle_gamma 100.646(2)
_cell_formula_units_Z 2
_cell_length_a 8.3177(3)
_cell_length_b 8.3401(4)
_cell_length_c 9.5390(4)
_cell_measurement_reflns_used 2144
_cell_measurement_temperature 163(2)
_cell_measurement_theta_max 27.5
_cell_measurement_theta_min 0.9
_cell_volume 631.22(5)
_computing_structure_refinement 'SHELXL (Sheldrick, 2008)'
_computing_structure_solution 'SHELXS-97 (Sheldrick, 1990)'
_diffrn_ambient_temperature 163(2)
_diffrn_measured_fraction_theta_full 0.98
_diffrn_measured_fraction_theta_max 0.98
_diffrn_measurement_device_type 'Bruker-Nonius KappaCCD'
_diffrn_measurement_method '\f and \w scan'
_diffrn_radiation_monochromator graphite
_diffrn_radiation_source 'fine-focus sealed tube'
_diffrn_radiation_type MoK\a
_diffrn_radiation_wavelength 0.71073
_diffrn_reflns_av_R_equivalents 0.0204
_diffrn_reflns_av_sigmaI/netI 0.0429
_diffrn_reflns_limit_h_max 10
_diffrn_reflns_limit_h_min -10
_diffrn_reflns_limit_k_max 10
_diffrn_reflns_limit_k_min -10
_diffrn_reflns_limit_l_max 12
_diffrn_reflns_limit_l_min -12
_diffrn_reflns_number 4290
_diffrn_reflns_theta_full 28.0
_diffrn_reflns_theta_max 28.0
_diffrn_reflns_theta_min 2.2
_exptl_absorpt_coefficient_mu 2.352
_exptl_absorpt_correction_type none
_exptl_crystal_colour 'Colourless '
_exptl_crystal_density_diffrn 1.634
_exptl_crystal_density_method 'not measured'
_exptl_crystal_description Prism
_exptl_crystal_F_000 320
_exptl_crystal_size_max 0.23
_exptl_crystal_size_mid 0.14
_exptl_crystal_size_min 0.12
_refine_diff_density_max 0.381
_refine_diff_density_min -0.459
_refine_diff_density_rms 0.063
_refine_ls_extinction_method none
_refine_ls_goodness_of_fit_ref 0.991
_refine_ls_hydrogen_treatment mixed
_refine_ls_matrix_type full
_refine_ls_number_parameters 144
_refine_ls_number_reflns 2979
_refine_ls_number_restraints 0
_refine_ls_restrained_S_all 0.991
_refine_ls_R_factor_all 0.0298
_refine_ls_R_factor_gt 0.0265
_refine_ls_shift/su_max 0.013
_refine_ls_shift/su_mean 0.001
_refine_ls_structure_factor_coef Fsqd
_refine_ls_weighting_details 'calc w=1/[\s^2^(Fo^2^)+(0.0101P)^2^+0.4435P] where P=(Fo^2^+2Fc^2^)/3'
_refine_ls_weighting_scheme calc
_refine_ls_wR_factor_gt 0.0601
_refine_ls_wR_factor_ref 0.0633
_reflns_d_resolution_high 0.7605
_reflns_number_gt 2718
_reflns_number_total 2979
_reflns_threshold_expression >2sigma(I)
_cod_data_source_file jo8b01687_si_004.cif
_cod_data_source_block ak_371
_cod_original_sg_symbol_H-M 'P -1 '
_cod_database_code 4035402
_shelx_title ' Compound ak_371'
_shelx_f_calc_maximum 99.26
_shelx_f_squared_multiplier 1.000

loop_
_symmetry_equiv_pos_as_xyz
'x, y, z'
'-x, -y, -z'

loop_
_atom_site_label
_atom_site_type_symbol
_atom_site_fract_x
_atom_site_fract_y
_atom_site_fract_z
_atom_site_U_iso_or_equiv
_atom_site_adp_type
_atom_site_occupancy
_atom_site_symmetry_multiplicity
_atom_site_calc_flag
_atom_site_refinement_flags
Zn1 Zn 0.38792(2) 0.33570(3) 0.15347(2) 0.02122(8) Uani 1 1 d .
Cl2 Cl 0.23523(6) 0.23559(7) -0.06612(5) 0.03233(13) Uani 1 1 d .
Cl1 Cl 0.35688(6) 0.58686(6) 0.21418(6) 0.03087(12) Uani 1 1 d .
N4A N 0.29761(19) 0.18750(19) 0.29777(16) 0.0196(3) Uani 1 1 d .
H4A H 0.203(3) 0.209(3) 0.281(2) 0.029(6) Uiso 1 1 d .
N4B N 0.63760(19) 0.34781(19) 0.15753(17) 0.0213(3) Uani 1 1 d .
H4B H 0.651(3) 0.415(3) 0.091(3) 0.048(8) Uiso 1 1 d .
O1B O 0.96983(16) 0.27828(18) 0.24812(15) 0.0290(3) Uani 1 1 d .
O1A O 0.25993(19) -0.03873(18) 0.51760(16) 0.0334(3) Uani 1 1 d .
C5B C 0.7572(2) 0.4207(3) 0.2933(2) 0.0306(4) Uani 1 1 d .
H5BA H 0.7267 0.5247 0.3039 0.037 Uiso 1 1 d R
H5BB H 0.7449 0.3536 0.3715 0.037 Uiso 1 1 d R
C3B C 0.6790(2) 0.1912(3) 0.1176(2) 0.0297(4) Uani 1 1 d .
H3BA H 0.6579 0.1142 0.1882 0.036 Uiso 1 1 d R
H3BB H 0.6095 0.1501 0.0243 0.036 Uiso 1 1 d R
C3A C 0.3775(2) 0.2305(2) 0.4530(2) 0.0265(4) Uani 1 1 d .
H3AA H 0.4954 0.2094 0.4738 0.032 Uiso 1 1 d R
H3AB H 0.3815 0.3480 0.4769 0.032 Uiso 1 1 d R
C5A C 0.2754(3) 0.0091(2) 0.2697(2) 0.0293(4) Uani 1 1 d .
H5AA H 0.2074 -0.0281 0.1652 0.035 Uiso 1 1 d R
H5AB H 0.3886 -0.0259 0.2791 0.035 Uiso 1 1 d R
C6B C 0.9381(2) 0.4341(3) 0.2821(2) 0.0330(5) Uani 1 1 d .
H6BA H 1.0117 0.4768 0.3734 0.040 Uiso 1 1 d R
H6BB H 0.9589 0.5071 0.2085 0.040 Uiso 1 1 d R
C2A C 0.2752(3) 0.1314(3) 0.5464(2) 0.0322(5) Uani 1 1 d .
H2AA H 0.3296 0.1596 0.6475 0.035 Uiso 1 1 calc R
H2AB H 0.1638 0.1585 0.5277 0.035 Uiso 1 1 calc R
C6A C 0.1789(3) -0.0834(3) 0.3701(2) 0.0350(5) Uani 1 1 d .
H6AA H 0.1705 -0.1986 0.3525 0.042 Uiso 1 1 d R
H6AB H 0.0679 -0.0584 0.3504 0.042 Uiso 1 1 d R
C2B C 0.8625(2) 0.2123(3) 0.1124(2) 0.0337(5) Uani 1 1 d .
H2BA H 0.8825 0.2853 0.0386 0.040 Uiso 1 1 d R
H2BB H 0.8864 0.1080 0.0903 0.040 Uiso 1 1 d R

loop_
_atom_site_aniso_label
_atom_site_aniso_U_11
_atom_site_aniso_U_22
_atom_site_aniso_U_33
_atom_site_aniso_U_23
_atom_site_aniso_U_13
_atom_site_aniso_U_12
Zn1 0.01807(12) 0.02547(13) 0.02200(12) 0.00849(9) 0.00583(8) 0.00721(9)
Cl2 0.0321(3) 0.0413(3) 0.0218(2) 0.0045(2) 0.00263(19) 0.0071(2)
Cl1 0.0300(3) 0.0239(2) 0.0401(3) 0.0055(2) 0.0083(2) 0.00880(19)
N4A 0.0165(7) 0.0230(8) 0.0204(7) 0.0048(6) 0.0043(6) 0.0068(6)
N4B 0.0189(7) 0.0239(8) 0.0227(8) 0.0080(6) 0.0055(6) 0.0075(6)
O1B 0.0195(6) 0.0330(8) 0.0341(8) 0.0034(6) 0.0014(5) 0.0107(6)
O1A 0.0406(8) 0.0319(8) 0.0310(8) 0.0148(6) 0.0128(6) 0.0088(6)
C5B 0.0250(10) 0.0332(11) 0.0331(11) -0.0044(9) 0.0047(8) 0.0075(8)
C3B 0.0216(9) 0.0319(11) 0.0342(11) -0.0040(8) 0.0026(8) 0.0076(8)
C3A 0.0294(10) 0.0276(10) 0.0208(9) 0.0038(7) 0.0044(7) 0.0036(8)
C5A 0.0389(11) 0.0219(10) 0.0294(10) 0.0033(8) 0.0128(9) 0.0052(8)
C6B 0.0197(9) 0.0341(11) 0.0426(12) -0.0049(9) 0.0029(8) 0.0049(8)
C2A 0.0400(12) 0.0361(12) 0.0237(10) 0.0085(8) 0.0123(9) 0.0093(9)
C6A 0.0404(12) 0.0266(11) 0.0368(12) 0.0075(9) 0.0119(9) -0.0002(9)
C2B 0.0240(10) 0.0412(12) 0.0367(12) -0.0057(9) 0.0048(8) 0.0120(9)

loop_
_atom_type_symbol
_atom_type_description
_atom_type_scat_dispersion_real
_atom_type_scat_dispersion_imag
_atom_type_scat_source
C C 0.0033 0.0016 'International Tables Vol C Tables 4.2.6.8 and 6.1.1.4'
H H 0.0000 0.0000 'International Tables Vol C Tables 4.2.6.8 and 6.1.1.4'
Cl Cl 0.1484 0.1585 'International Tables Vol C Tables 4.2.6.8 and 6.1.1.4'
N N 0.0061 0.0033 'International Tables Vol C Tables 4.2.6.8 and 6.1.1.4'
O O 0.0106 0.0060 'International Tables Vol C Tables 4.2.6.8 and 6.1.1.4'
Zn Zn 0.2839 1.4301 'International Tables Vol C Tables 4.2.6.8 and 6.1.1.4'

loop_
_geom_angle_atom_site_label_1
_geom_angle_atom_site_label_2
_geom_angle_atom_site_label_3
_geom_angle
N4A Zn1 N4B 115.56(6)
N4A Zn1 Cl2 106.24(5)
N4B Zn1 Cl2 108.08(5)
N4A Zn1 Cl1 105.27(5)
N4B Zn1 Cl1 107.47(5)
Cl2 Zn1 Cl1 114.46(2)
C5A N4A C3A 109.31(15)
C5A N4A Zn1 117.49(11)
C3A N4A Zn1 116.66(11)
C5A N4A H4A 106.9(16)
C3A N4A H4A 107.4(16)
Zn1 N4A H4A 97.5(16)
C3B N4B C5B 109.69(15)
C3B N4B Zn1 114.26(12)
C5B N4B Zn1 115.02(12)
C3B N4B H4B 108.6(18)
C5B N4B H4B 107.0(18)
Zn1 N4B H4B 101.6(18)
C6B O1B C2B 110.26(15)
C2A O1A C6A 110.48(15)
N4B C5B C6B 111.00(16)
N4B C5B H5BA 102.8
C6B C5B H5BA 113.2
N4B C5B H5BB 110.8
C6B C5B H5BB 106.3
H5BA C5B H5BB 112.8
N4B C3B C2B 111.21(17)
N4B C3B H3BA 108.8
C2B C3B H3BA 108.9
N4B C3B H3BB 109.5
C2B C3B H3BB 108.9
H3BA C3B H3BB 109.5
N4A C3A C2A 110.30(16)
N4A C3A H3AA 108.5
C2A C3A H3AA 111.2
N4A C3A H3AB 110.8
C2A C3A H3AB 107.0
H3AA C3A H3AB 109.1
N4A C5A C6A 110.84(16)
N4A C5A H5AA 111.9
C6A C5A H5AA 106.8
N4A C5A H5AB 111.3
C6A C5A H5AB 110.5
H5AA C5A H5AB 105.3
O1B C6B C5B 110.67(16)
O1B C6B H6BA 109.1
C5B C6B H6BA 108.6
O1B C6B H6BB 109.6
C5B C6B H6BB 109.4
H6BA C6B H6BB 109.5
O1A C2A C3A 111.07(16)
O1A C2A H2AA 109.4
C3A C2A H2AA 109.4
O1A C2A H2AB 109.4
C3A C2A H2AB 109.4
H2AA C2A H2AB 108.0
O1A C6A C5A 111.50(17)
O1A C6A H6AA 109.3
C5A C6A H6AA 109.1
O1A C6A H6AB 108.8
C5A C6A H6AB 108.7
H6AA C6A H6AB 109.5
O1B C2B C3B 110.51(16)
O1B C2B H2BA 109.3
C3B C2B H2BA 109.0
O1B C2B H2BB 109.3
C3B C2B H2BB 109.2
H2BA C2B H2BB 109.5

loop_
_geom_bond_atom_site_label_1
_geom_bond_atom_site_label_2
_geom_bond_distance
Zn1 N4A 2.0413(15)
Zn1 N4B 2.0517(15)
Zn1 Cl2 2.2405(5)
Zn1 Cl1 2.2432(5)
N4A C5A 1.479(3)
N4A C3A 1.483(2)
N4A H4A 0.82(2)
N4B C3B 1.479(3)
N4B C5B 1.480(3)
N4B H4B 0.87(3)
O1B C6B 1.422(3)
O1B C2B 1.427(3)
O1A C2A 1.419(3)
O1A C6A 1.423(3)
C5B C6B 1.518(3)
C5B H5BA 0.9581
C5B H5BB 0.9512
C3B C2B 1.516(3)
C3B H3BA 0.9599
C3B H3BB 0.9599
C3A C2A 1.521(3)
C3A H3AA 1.0027
C3A H3AB 0.9965
C5A C6A 1.518(3)
C5A H5AA 1.0363
C5A H5AB 1.0210
C6B H6BA 0.9600
C6B H6BB 0.9601
C2A H2AA 0.9700
C2A H2AB 0.9700
C6A H6AA 0.9600
C6A H6AB 0.9600
C2B H2BA 0.9600
C2B H2BB 0.9600

loop_
_geom_torsion_atom_site_label_1
_geom_torsion_atom_site_label_2
_geom_torsion_atom_site_label_3
_geom_torsion_atom_site_label_4
_geom_torsion
N4B Zn1 N4A C5A -71.59(15)
Cl2 Zn1 N4A C5A 48.24(14)
Cl1 Zn1 N4A C5A 170.01(13)
N4B Zn1 N4A C3A 61.12(15)
Cl2 Zn1 N4A C3A -179.05(12)
Cl1 Zn1 N4A C3A -57.28(13)
N4A Zn1 N4B C3B 63.68(14)
Cl2 Zn1 N4B C3B -55.15(13)
Cl1 Zn1 N4B C3B -179.16(12)
N4A Zn1 N4B C5B -64.51(15)
Cl2 Zn1 N4B C5B 176.66(12)
Cl1 Zn1 N4B C5B 52.66(14)
C3B N4B C5B C6B 53.2(2)
Zn1 N4B C5B C6B -176.37(13)
C5B N4B C3B C2B -53.3(2)
Zn1 N4B C3B C2B 175.87(13)
C5A N4A C3A C2A -55.0(2)
Zn1 N4A C3A C2A 168.67(13)
C3A N4A C5A C6A 54.3(2)
Zn1 N4A C5A C6A -169.78(14)
C2B O1B C6B C5B 60.8(2)
N4B C5B C6B O1B -57.5(2)
C6A O1A C2A C3A -59.6(2)
N4A C3A C2A O1A 58.3(2)
C2A O1A C6A C5A 58.8(2)
N4A C5A C6A O1A -56.7(2)
C6B O1B C2B C3B -60.7(2)
N4B C3B C2B O1B 57.4(2)
